data_7044755
loop_
_publ_author_name
'Barrado, Alejandro G.'
'Bayne, Julia M.'
'Johnstone, Timothy C.'
'Lehmann, Christian W.'
'Stephan, Douglas W.'
'Alcarazo, Manuel'

_publ_section_title
;
 Dicationic phosphonium salts: Lewis acid initiators for the
 Mukaiyama-aldol reaction
;
_journal_name_full 'Dalton Transactions'
_journal_paper_doi 10.1039/C7DT03197A
_journal_year 2017
_chemical_absolute_configuration rmad
_chemical_compound_source dichloromethane,acetonitrile
_chemical_formula_moiety 'C33 H40 F3 N2 P, C H2 Cl2, 2(B F4)'
_chemical_formula_sum 'C34 H42 B2 Cl2 F11 N2 P'
_chemical_formula_weight 811.18
_space_group_crystal_system monoclinic
_space_group_IT_number 4
_space_group_name_Hall 'P 2yb'
_space_group_name_H-M_alt 'P 1 21 1'
_symmetry_cell_setting monoclinic
_symmetry_Int_Tables_number 4
_symmetry_space_group_name_Hall 'P 2yb'
_symmetry_space_group_name_H-M 'P 1 21 1'
_atom_sites_solution_hydrogens geom
_atom_sites_solution_primary direct
_atom_sites_solution_secondary difmap
_audit_block_code GAA-GA-246-02
_audit_creation_date 2014-10-28
_audit_creation_method
;
Olex2 1.2
(compiled 2014.09.19 svn.r3010 for OlexSys, GUI svn.r4874)
;
_audit_update_record
;
2017-07-25 deposited with the CCDC.
2017-11-14 downloaded from the CCDC.
;
_cell_angle_alpha 90
_cell_angle_beta 93.699(4)
_cell_angle_gamma 90
_cell_formula_units_Z 2
_cell_length_a 10.6966(4)
_cell_length_b 10.6522(9)
_cell_length_c 16.6805(9)
_cell_measurement_reflns_used 51247
_cell_measurement_temperature 100
_cell_measurement_theta_max 35.9998
_cell_measurement_theta_min 2.6986
_cell_volume 1896.7(2)
_computing_cell_refinement 'REVALCCD V. 1.6, 2008'
_computing_data_collection 'DATCOL (Bruker AXS, 2006)'
_computing_data_reduction 'REVALCCD V. 1.6, 2008'
_computing_molecular_graphics 'DIAMOND (Crystal Impact GbR, 1997-2013)'
_computing_publication_material 'Olex2 (Dolomanov et al., 2009)'
_computing_structure_refinement 'SHELXL (Sheldrick, 2013)'
_computing_structure_solution 'SHELXS (Sheldrick, 2013)'
_diffrn_ambient_temperature 100
_diffrn_detector_area_resol_mean 18.02
_diffrn_measured_fraction_theta_full 0.989
_diffrn_measured_fraction_theta_max 0.994
_diffrn_measurement_device_type 'Bruker AXS Enraf-Nonius KappaCCD'
_diffrn_measurement_method 'CCD \f- and \w-scans'
_diffrn_radiation_monochromator 'Incoatec Helios focusing multilayer optics'
_diffrn_radiation_type MoK\a
_diffrn_radiation_wavelength 0.71073
_diffrn_reflns_av_R_equivalents 0.0192
_diffrn_reflns_av_unetI/netI 0.0220
_diffrn_reflns_Laue_measured_fraction_full 0.989
_diffrn_reflns_Laue_measured_fraction_max 0.994
_diffrn_reflns_limit_h_max 16
_diffrn_reflns_limit_h_min -17
_diffrn_reflns_limit_k_max 17
_diffrn_reflns_limit_k_min -17
_diffrn_reflns_limit_l_max 27
_diffrn_reflns_limit_l_min -27
_diffrn_reflns_number 48825
_diffrn_reflns_point_group_measured_fraction_full 0.988
_diffrn_reflns_point_group_measured_fraction_max 0.978
_diffrn_reflns_theta_full 27.500
_diffrn_reflns_theta_max 36.027
_diffrn_reflns_theta_min 2.701
_diffrn_source '0.2 x 2mm^2^ focus rotating anode'
_diffrn_standards_number 0
_exptl_absorpt_coefficient_mu 0.295
_exptl_absorpt_correction_T_max 0.98277
_exptl_absorpt_correction_T_min 0.97101
_exptl_absorpt_correction_type gaussian
_exptl_absorpt_process_details 'SADABS (Bruker AXS, 2012)'
_exptl_crystal_colour yellow
_exptl_crystal_density_diffrn 1.420
_exptl_crystal_description prism
_exptl_crystal_F_000 836
_exptl_crystal_size_max 0.29
_exptl_crystal_size_mid 0.17
_exptl_crystal_size_min 0.13
_refine_diff_density_max 1.181
_refine_diff_density_min -1.043
_refine_diff_density_rms 0.056
_refine_ls_abs_structure_details
;
 Flack x determined using 7596 quotients [(I+)-(I-)]/[(I+)+(I-)]
 (Parsons, Flack and Wagner, Acta Cryst. B69 (2013) 249-259).
;
_refine_ls_abs_structure_Flack 0.017(8)
_refine_ls_extinction_method none
_refine_ls_goodness_of_fit_ref 1.038
_refine_ls_hydrogen_treatment constr
_refine_ls_matrix_type full
_refine_ls_number_parameters 476
_refine_ls_number_reflns 17618
_refine_ls_number_restraints 1
_refine_ls_restrained_S_all 1.038
_refine_ls_R_factor_all 0.0396
_refine_ls_R_factor_gt 0.0370
_refine_ls_shift/su_max 0.001
_refine_ls_shift/su_mean 0.000
_refine_ls_structure_factor_coef Fsqd
_refine_ls_weighting_details 'w=1/[\s^2^(Fo^2^)+(0.0555P)^2^+0.4828P] where P=(Fo^2^+2Fc^2^)/3'
_refine_ls_weighting_scheme calc
_refine_ls_wR_factor_gt 0.0972
_refine_ls_wR_factor_ref 0.0998
_reflns_Friedel_coverage 0.888
_reflns_Friedel_fraction_full 0.987
_reflns_Friedel_fraction_max 0.961
_reflns_number_gt 16837
_reflns_number_total 17618
_reflns_threshold_expression 'I > 2\s(I)'
_cod_data_source_file c7dt03197a2.cif
_cod_data_source_block 9051sadabs
_cod_depositor_comments
;
The following automatic conversions were performed:

'_symmetry_cell_setting' value 'MONOCLINIC' changed to 'monoclinic'
according to
/home/data/users/saulius/crontab/automatic-downloads/rss-feeds/RSC/lib/dictionaries/cif_core.dic
dictionary named 'cif_core.dic' version 2.4.2 from 2011-04-26.

Automatic conversion script
Id: cif_fix_values 4973 2017-02-22 13:04:09Z antanas 
;
_cod_original_sg_symbol_Hall 'p 2yb'
_cod_original_sg_symbol_H-M 'p 21'
_cod_database_code 7044755
_shelx_space_group_comment
;
The symmetry employed for this shelxl refinement is uniquely defined
by the following loop, which should always be used as a source of
symmetry information in preference to the above space-group names.
They are only intended as comments.
;
_olex2_refinement_description
;
1. Fixed Uiso
 At 1.2 times of:
  All C(H) groups, All C(H,H,H,H) groups
 At 1.5 times of:
  All C(H,H,H) groups
2. Others
 Sof(H34C)=Sof(H34D)=Sof(Cl1B)=Sof(Cl2B)=1-FVAR(1)
 Sof(H34B)=Sof(H34A)=Sof(Cl1A)=Sof(Cl2A)=FVAR(1)
3.a Ternary CH refined with riding coordinates:
 C4(H4), C7(H7), C10(H10), C13(H13)
3.b Secondary CH2 refined with riding coordinates:
 C34(H34B,H34A), C34(H34C,H34D)
3.c Aromatic/amide H refined with riding coordinates:
 C17(H17), C18(H18), C20(H20), C21(H21), C23(H23), C24(H24), C26(H26),
 C27(H27), C29(H29), C30(H30), C32(H32), C33(H33)
3.d Idealised Me refined as rotating group:
 C5(H5A,H5B,H5C), C6(H6A,H6B,H6C), C8(H8A,H8B,H8C), C9(H9A,H9B,H9C), C11(H11A,
 H11B,H11C), C12(H12A,H12B,H12C), C14(H14A,H14B,H14C), C15(H15A,H15B,H15C)
;
_shelx_shelxl_version_number 2014/7
_olex2_submission_special_instructions 'No special instructions were received'

loop_
_space_group_symop_operation_xyz
'x, y, z'
'-x, y+1/2, -z'

loop_
_atom_site_label
_atom_site_type_symbol
_atom_site_fract_x
_atom_site_fract_y
_atom_site_fract_z
_atom_site_U_iso_or_equiv
_atom_site_adp_type
_atom_site_occupancy
_atom_site_site_symmetry_order
_atom_site_calc_flag
_atom_site_refinement_flags_posn
_atom_site_refinement_flags_occupancy
_atom_site_disorder_assembly
_atom_site_disorder_group
C1 C 0.20070(11) 0.42192(12) 0.74440(7) 0.01288(18) Uani 1 1 d . . . .
C2 C 0.09042(11) 0.48026(12) 0.71572(7) 0.01240(18) Uani 1 1 d . . . .
C3 C 0.14398(11) 0.50687(12) 0.79434(7) 0.01253(18) Uani 1 1 d . . . .
C4 C 0.00672(13) 0.42274(14) 0.58239(8) 0.0167(2) Uani 1 1 d . . . .
H4 H -0.0719 0.4428 0.5491 0.020 Uiso 1 1 calc R . . .
C5 C 0.11636(15) 0.46486(16) 0.53504(9) 0.0212(2) Uani 1 1 d . . . .
H5A H 0.1134 0.5562 0.5282 0.032 Uiso 1 1 calc GR . . .
H5B H 0.1109 0.4243 0.4822 0.032 Uiso 1 1 calc GR . . .
H5C H 0.1953 0.4412 0.5643 0.032 Uiso 1 1 calc GR . . .
C6 C 0.00561(17) 0.28192(16) 0.59946(11) 0.0249(3) Uani 1 1 d . . . .
H6A H 0.0846 0.2577 0.6284 0.037 Uiso 1 1 calc GR . . .
H6B H -0.0041 0.2357 0.5486 0.037 Uiso 1 1 calc GR . . .
H6C H -0.0644 0.2619 0.6323 0.037 Uiso 1 1 calc GR . . .
C7 C -0.10802(13) 0.57461(14) 0.67130(8) 0.0173(2) Uani 1 1 d . . . .
H7 H -0.0951 0.6144 0.7255 0.021 Uiso 1 1 calc R . . .
C8 C -0.11750(15) 0.67940(16) 0.60923(11) 0.0232(3) Uani 1 1 d . . . .
H8A H -0.0396 0.7280 0.6123 0.035 Uiso 1 1 calc GR . . .
H8B H -0.1878 0.7346 0.6200 0.035 Uiso 1 1 calc GR . . .
H8C H -0.1313 0.6431 0.5554 0.035 Uiso 1 1 calc GR . . .
C9 C -0.22604(14) 0.49402(18) 0.67148(10) 0.0227(3) Uani 1 1 d . . . .
H9A H -0.2415 0.4541 0.6188 0.034 Uiso 1 1 calc GR . . .
H9B H -0.2977 0.5470 0.6828 0.034 Uiso 1 1 calc GR . . .
H9C H -0.2147 0.4291 0.7130 0.034 Uiso 1 1 calc GR . . .
C10 C 0.06981(13) 0.66664(13) 0.88773(8) 0.0162(2) Uani 1 1 d . . . .
H10 H 0.1042 0.6961 0.9416 0.019 Uiso 1 1 calc R . . .
C11 C 0.08168(16) 0.77615(15) 0.83015(11) 0.0227(3) Uani 1 1 d . . . .
H11A H 0.1701 0.7991 0.8281 0.034 Uiso 1 1 calc GR . . .
H11B H 0.0346 0.8482 0.8489 0.034 Uiso 1 1 calc GR . . .
H11C H 0.0479 0.7517 0.7764 0.034 Uiso 1 1 calc GR . . .
C12 C -0.06424(14) 0.62541(16) 0.89783(9) 0.0214(3) Uani 1 1 d . . . .
H12A H -0.1021 0.5962 0.8461 0.032 Uiso 1 1 calc GR . . .
H12B H -0.1125 0.6964 0.9168 0.032 Uiso 1 1 calc GR . . .
H12C H -0.0646 0.5570 0.9371 0.032 Uiso 1 1 calc GR . . .
C13 C 0.24307(13) 0.50855(13) 0.92695(8) 0.0155(2) Uani 1 1 d . . . .
H13 H 0.2943 0.4442 0.9003 0.019 Uiso 1 1 calc R . . .
C14 C 0.17450(16) 0.44178(16) 0.99198(9) 0.0225(3) Uani 1 1 d . . . .
H14A H 0.1229 0.5024 1.0192 0.034 Uiso 1 1 calc GR . . .
H14B H 0.2357 0.4041 1.0311 0.034 Uiso 1 1 calc GR . . .
H14C H 0.1208 0.3759 0.9674 0.034 Uiso 1 1 calc GR . . .
C15 C 0.33263(14) 0.60930(16) 0.96100(9) 0.0209(2) Uani 1 1 d . . . .
H15A H 0.3643 0.6581 0.9168 0.031 Uiso 1 1 calc GR . . .
H15B H 0.4030 0.5695 0.9918 0.031 Uiso 1 1 calc GR . . .
H15C H 0.2882 0.6651 0.9962 0.031 Uiso 1 1 calc GR . . .
C16 C 0.35289(12) 0.21258(12) 0.80179(8) 0.01339(19) Uani 1 1 d . . . .
C17 C 0.25095(13) 0.17919(14) 0.84582(9) 0.0173(2) Uani 1 1 d . . . .
H17 H 0.1767 0.2283 0.8422 0.021 Uiso 1 1 calc R . . .
C18 C 0.25897(16) 0.07363(15) 0.89499(10) 0.0221(3) Uani 1 1 d . . . .
H18 H 0.1910 0.0494 0.9256 0.027 Uiso 1 1 calc R . . .
C19 C 0.36922(17) 0.00497(14) 0.89795(9) 0.0220(3) Uani 1 1 d . . . .
C20 C 0.47074(15) 0.03434(14) 0.85404(9) 0.0193(2) Uani 1 1 d . . . .
H20 H 0.5441 -0.0161 0.8575 0.023 Uiso 1 1 calc R . . .
C21 C 0.46237(13) 0.13935(13) 0.80496(8) 0.0158(2) Uani 1 1 d . . . .
H21 H 0.5301 0.1617 0.7737 0.019 Uiso 1 1 calc R . . .
C22 C 0.45403(11) 0.46668(12) 0.77551(7) 0.01240(18) Uani 1 1 d . . . .
C23 C 0.54991(12) 0.44071(12) 0.83442(8) 0.01430(19) Uani 1 1 d . . . .
H23 H 0.5657 0.3568 0.8514 0.017 Uiso 1 1 calc R . . .
C24 C 0.62172(13) 0.53862(14) 0.86780(9) 0.0168(2) Uani 1 1 d . . . .
H24 H 0.6869 0.5231 0.9080 0.020 Uiso 1 1 calc R . . .
C25 C 0.59563(13) 0.65919(13) 0.84091(9) 0.0174(2) Uani 1 1 d . . . .
C26 C 0.50504(13) 0.68785(13) 0.78041(9) 0.0166(2) Uani 1 1 d . . . .
H26 H 0.4931 0.7715 0.7617 0.020 Uiso 1 1 calc R . . .
C27 C 0.43263(12) 0.59011(12) 0.74816(8) 0.01386(19) Uani 1 1 d . . . .
H27 H 0.3684 0.6065 0.7075 0.017 Uiso 1 1 calc R . . .
C28 C 0.38023(12) 0.29859(12) 0.64004(8) 0.01293(18) Uani 1 1 d . . . .
C29 C 0.44654(14) 0.37656(14) 0.59001(9) 0.0177(2) Uani 1 1 d . . . .
H29 H 0.4738 0.4572 0.6082 0.021 Uiso 1 1 calc R . . .
C30 C 0.47232(14) 0.33542(16) 0.51363(9) 0.0209(2) Uani 1 1 d . . . .
H30 H 0.5167 0.3870 0.4787 0.025 Uiso 1 1 calc R . . .
C31 C 0.43127(13) 0.21731(15) 0.49028(9) 0.0186(2) Uani 1 1 d . . . .
C32 C 0.36628(14) 0.13778(13) 0.53834(9) 0.0175(2) Uani 1 1 d . . . .
H32 H 0.3400 0.0571 0.5197 0.021 Uiso 1 1 calc R . . .
C33 C 0.34050(13) 0.17891(12) 0.61440(8) 0.0152(2) Uani 1 1 d . . . .
H33 H 0.2963 0.1264 0.6489 0.018 Uiso 1 1 calc R . . .
F1 F 0.37885(14) -0.09646(11) 0.94632(8) 0.0345(3) Uani 1 1 d . . . .
F2 F 0.66000(10) 0.75497(10) 0.87700(7) 0.0258(2) Uani 1 1 d . . . .
F3 F 0.45683(11) 0.17690(12) 0.41635(6) 0.0273(2) Uani 1 1 d . . . .
N1 N 0.00290(10) 0.49445(11) 0.65899(7) 0.01385(17) Uani 1 1 d . . . .
N2 N 0.15066(11) 0.56011(11) 0.86444(7) 0.01377(17) Uani 1 1 d . . . .
P1 P 0.34729(3) 0.34753(3) 0.73864(2) 0.01096(5) Uani 1 1 d . . . .
C34 C 0.1806(2) 0.5370(2) 0.30568(13) 0.0326(4) Uani 1 1 d . . . .
H34B H 0.1488 0.6089 0.2727 0.039 Uiso 0.626(7) 1 calc R P A 1
H34A H 0.1109 0.5057 0.3365 0.039 Uiso 0.626(7) 1 calc R P A 1
H34C H 0.1120 0.5050 0.3372 0.039 Uiso 0.374(7) 1 calc R P A 2
H34D H 0.1441 0.5960 0.2647 0.039 Uiso 0.374(7) 1 calc R P A 2
Cl1A Cl 0.22916(13) 0.41455(8) 0.24028(10) 0.0305(3) Uiso 0.626(7) 1 d . P A 1
Cl1B Cl 0.2521(3) 0.41302(18) 0.2590(2) 0.0403(5) Uiso 0.374(7) 1 d . P A 2
Cl2A Cl 0.29974(11) 0.5877(2) 0.37158(7) 0.0375(3) Uiso 0.626(7) 1 d . P A 1
Cl2B Cl 0.29807(17) 0.6196(3) 0.37293(11) 0.0364(5) Uiso 0.374(7) 1 d . P A 2
B2 B 0.11987(17) 0.76426(17) 0.12563(11) 0.0214(3) Uani 1 1 d . . . .
F8 F 0.05928(12) 0.83800(13) 0.18105(7) 0.0326(2) Uani 1 1 d . . . .
F9 F 0.23118(12) 0.71787(15) 0.16122(9) 0.0383(3) Uani 1 1 d . . . .
F10 F 0.14731(13) 0.83637(13) 0.05939(7) 0.0331(2) Uani 1 1 d . . . .
F11 F 0.03986(13) 0.66746(15) 0.10091(10) 0.0438(4) Uani 1 1 d . . . .
B1 B 0.77971(17) 0.34886(19) 0.37430(12) 0.0236(3) Uani 1 1 d . . . .
F4 F 0.75787(14) 0.35747(16) 0.45567(8) 0.0400(3) Uani 1 1 d . . . .
F5 F 0.88279(16) 0.42227(15) 0.36036(12) 0.0491(4) Uani 1 1 d . . . .
F6 F 0.80324(11) 0.22399(11) 0.35449(8) 0.0281(2) Uani 1 1 d . . . .
F7 F 0.67400(16) 0.39031(14) 0.32948(11) 0.0532(5) Uani 1 1 d . . . .

loop_
_atom_site_aniso_label
_atom_site_aniso_U_11
_atom_site_aniso_U_22
_atom_site_aniso_U_33
_atom_site_aniso_U_23
_atom_site_aniso_U_13
_atom_site_aniso_U_12
C1 0.0115(4) 0.0150(5) 0.0121(4) -0.0010(4) 0.0002(3) 0.0023(4)
C2 0.0111(4) 0.0144(4) 0.0117(4) 0.0005(3) 0.0009(3) 0.0002(3)
C3 0.0119(4) 0.0141(4) 0.0116(4) 0.0006(4) 0.0009(3) 0.0016(4)
C4 0.0148(5) 0.0224(6) 0.0126(5) -0.0028(4) -0.0001(4) -0.0010(4)
C5 0.0216(6) 0.0276(7) 0.0148(5) -0.0003(5) 0.0051(4) -0.0003(5)
C6 0.0277(7) 0.0211(6) 0.0263(7) -0.0060(5) 0.0051(6) -0.0051(5)
C7 0.0144(5) 0.0226(6) 0.0149(5) 0.0007(4) -0.0004(4) 0.0044(4)
C8 0.0191(6) 0.0229(6) 0.0267(7) 0.0056(5) -0.0045(5) 0.0025(5)
C9 0.0144(5) 0.0319(7) 0.0221(6) 0.0070(5) 0.0023(4) 0.0018(5)
C10 0.0157(5) 0.0167(5) 0.0161(5) -0.0036(4) 0.0007(4) 0.0034(4)
C11 0.0242(6) 0.0155(5) 0.0283(7) 0.0005(5) 0.0003(5) 0.0027(5)
C12 0.0171(5) 0.0271(7) 0.0204(6) -0.0021(5) 0.0045(4) 0.0034(5)
C13 0.0161(5) 0.0188(5) 0.0114(4) -0.0013(4) -0.0011(4) 0.0042(4)
C14 0.0255(6) 0.0250(6) 0.0169(5) 0.0059(5) 0.0005(5) 0.0019(5)
C15 0.0181(5) 0.0271(7) 0.0172(5) -0.0043(5) -0.0019(4) -0.0005(5)
C16 0.0139(4) 0.0119(4) 0.0144(5) -0.0001(4) 0.0012(4) -0.0001(4)
C17 0.0167(5) 0.0160(5) 0.0197(5) -0.0002(4) 0.0047(4) -0.0019(4)
C18 0.0279(7) 0.0181(6) 0.0212(6) 0.0018(5) 0.0082(5) -0.0042(5)
C19 0.0341(7) 0.0137(5) 0.0184(6) 0.0026(4) 0.0022(5) -0.0006(5)
C20 0.0250(6) 0.0143(5) 0.0184(5) 0.0006(4) -0.0006(5) 0.0039(4)
C21 0.0156(5) 0.0147(5) 0.0169(5) 0.0002(4) 0.0013(4) 0.0027(4)
C22 0.0115(4) 0.0128(4) 0.0129(4) -0.0012(4) 0.0006(3) 0.0000(3)
C23 0.0129(4) 0.0141(5) 0.0156(5) 0.0007(4) -0.0008(4) 0.0002(4)
C24 0.0137(5) 0.0190(5) 0.0174(5) -0.0003(4) -0.0022(4) -0.0016(4)
C25 0.0164(5) 0.0162(5) 0.0192(5) -0.0032(4) -0.0012(4) -0.0031(4)
C26 0.0181(5) 0.0138(5) 0.0178(5) -0.0008(4) -0.0002(4) -0.0017(4)
C27 0.0152(5) 0.0126(4) 0.0135(4) -0.0007(4) -0.0006(4) -0.0005(4)
C28 0.0126(4) 0.0134(4) 0.0129(4) -0.0028(4) 0.0013(3) -0.0001(4)
C29 0.0189(5) 0.0180(5) 0.0169(5) -0.0040(4) 0.0057(4) -0.0050(4)
C30 0.0220(6) 0.0239(6) 0.0176(5) -0.0058(5) 0.0078(4) -0.0062(5)
C31 0.0177(5) 0.0231(6) 0.0154(5) -0.0061(4) 0.0031(4) 0.0001(5)
C32 0.0196(5) 0.0155(5) 0.0172(5) -0.0046(4) -0.0005(4) 0.0009(4)
C33 0.0166(5) 0.0134(5) 0.0157(5) -0.0018(4) 0.0007(4) -0.0002(4)
F1 0.0541(8) 0.0196(5) 0.0305(5) 0.0114(4) 0.0081(5) 0.0027(5)
F2 0.0246(4) 0.0191(4) 0.0323(5) -0.0060(4) -0.0080(4) -0.0063(3)
F3 0.0318(5) 0.0329(5) 0.0181(4) -0.0116(4) 0.0078(4) -0.0025(4)
N1 0.0115(4) 0.0185(4) 0.0114(4) 0.0003(3) -0.0004(3) 0.0016(3)
N2 0.0145(4) 0.0154(4) 0.0114(4) -0.0010(3) 0.0011(3) 0.0036(3)
P1 0.01023(11) 0.01096(11) 0.01173(11) -0.00110(10) 0.00111(8) 0.00056(9)
C34 0.0299(8) 0.0353(9) 0.0340(9) 0.0040(7) 0.0128(7) 0.0050(7)
B2 0.0192(6) 0.0218(7) 0.0234(7) -0.0051(6) 0.0040(5) 0.0022(5)
F8 0.0386(6) 0.0347(6) 0.0255(5) -0.0113(5) 0.0098(4) 0.0067(5)
F9 0.0221(5) 0.0468(7) 0.0459(7) 0.0134(6) 0.0022(5) 0.0072(5)
F10 0.0430(6) 0.0329(6) 0.0244(5) -0.0005(4) 0.0098(4) 0.0070(5)
F11 0.0323(6) 0.0428(7) 0.0578(9) -0.0254(7) 0.0146(6) -0.0147(6)
B1 0.0217(6) 0.0201(6) 0.0283(7) -0.0050(6) -0.0032(6) 0.0025(6)
F4 0.0389(6) 0.0496(8) 0.0317(6) -0.0146(6) 0.0033(5) 0.0033(6)
F5 0.0483(8) 0.0342(7) 0.0664(10) -0.0068(7) 0.0153(7) -0.0172(6)
F6 0.0273(5) 0.0195(4) 0.0371(6) -0.0067(4) -0.0018(4) 0.0039(4)
F7 0.0568(9) 0.0316(6) 0.0656(10) -0.0131(7) -0.0386(8) 0.0190(6)

loop_
_atom_type_symbol
_atom_type_description
_atom_type_scat_dispersion_real
_atom_type_scat_dispersion_imag
_atom_type_scat_source
C C 0.0033 0.0016 'International Tables Vol C Tables 4.2.6.8 and 6.1.1.4'
H H 0.0000 0.0000 'International Tables Vol C Tables 4.2.6.8 and 6.1.1.4'
B B 0.0013 0.0007 'International Tables Vol C Tables 4.2.6.8 and 6.1.1.4'
Cl Cl 0.1484 0.1585 'International Tables Vol C Tables 4.2.6.8 and 6.1.1.4'
F F 0.0171 0.0103 'International Tables Vol C Tables 4.2.6.8 and 6.1.1.4'
N N 0.0061 0.0033 'International Tables Vol C Tables 4.2.6.8 and 6.1.1.4'
P P 0.1023 0.0942 'International Tables Vol C Tables 4.2.6.8 and 6.1.1.4'

loop_
_citation_id
_citation_doi
_citation_year
1 10.1039/C7DT03197A 2017

loop_
_exptl_crystal_face_index_h
_exptl_crystal_face_index_k
_exptl_crystal_face_index_l
_exptl_crystal_face_perp_dist
0.00 1.00 0.00 0.0600
0.00 -1.00 0.00 0.0700
0.00 0.00 1.00 0.0700
0.00 0.00 -1.00 0.1000
-1.00 0.00 0.00 0.1450
1.00 0.00 0.00 0.1450
-1.00 0.00 -1.00 0.1300
1.00 0.00 -1.00 0.1300
-1.00 -2.00 0.00 0.0800
-1.00 2.00 0.00 0.0850
1.00 -1.00 0.00 0.1250

loop_
_geom_angle_atom_site_label_1
_geom_angle_atom_site_label_2
_geom_angle_atom_site_label_3
_geom_angle
_geom_angle_publ_flag
C2 C1 C3 61.55(9) y
C2 C1 P1 156.75(10) y
C3 C1 P1 138.23(10) y
C1 C2 C3 59.38(9) y
N1 C2 C1 149.30(13) y
N1 C2 C3 151.28(12) y
C1 C3 C2 59.07(9) y
N2 C3 C1 145.18(12) y
N2 C3 C2 155.74(12) y
C5 C4 H4 107.3 n
C5 C4 C6 113.67(13) y
C6 C4 H4 107.3 n
N1 C4 H4 107.3 n
N1 C4 C5 110.97(12) y
N1 C4 C6 110.03(12) y
C4 C5 H5A 109.5 n
C4 C5 H5B 109.5 n
C4 C5 H5C 109.5 n
H5A C5 H5B 109.5 n
H5A C5 H5C 109.5 n
H5B C5 H5C 109.5 n
C4 C6 H6A 109.5 n
C4 C6 H6B 109.5 n
C4 C6 H6C 109.5 n
H6A C6 H6B 109.5 n
H6A C6 H6C 109.5 n
H6B C6 H6C 109.5 n
C8 C7 H7 107.6 n
C8 C7 C9 113.27(12) y
C9 C7 H7 107.6 n
N1 C7 H7 107.6 n
N1 C7 C8 110.25(12) y
N1 C7 C9 110.16(13) y
C7 C8 H8A 109.5 n
C7 C8 H8B 109.5 n
C7 C8 H8C 109.5 n
H8A C8 H8B 109.5 n
H8A C8 H8C 109.5 n
H8B C8 H8C 109.5 n
C7 C9 H9A 109.5 n
C7 C9 H9B 109.5 n
C7 C9 H9C 109.5 n
H9A C9 H9B 109.5 n
H9A C9 H9C 109.5 n
H9B C9 H9C 109.5 n
C11 C10 H10 106.6 n
C12 C10 H10 106.6 n
C12 C10 C11 114.17(12) y
N2 C10 H10 106.6 n
N2 C10 C11 110.19(12) y
N2 C10 C12 112.06(12) y
C10 C11 H11A 109.5 n
C10 C11 H11B 109.5 n
C10 C11 H11C 109.5 n
H11A C11 H11B 109.5 n
H11A C11 H11C 109.5 n
H11B C11 H11C 109.5 n
C10 C12 H12A 109.5 n
C10 C12 H12B 109.5 n
C10 C12 H12C 109.5 n
H12A C12 H12B 109.5 n
H12A C12 H12C 109.5 n
H12B C12 H12C 109.5 n
C14 C13 H13 107.4 n
C15 C13 H13 107.4 n
C15 C13 C14 112.54(12) y
N2 C13 H13 107.4 n
N2 C13 C14 109.94(12) y
N2 C13 C15 111.89(12) y
C13 C14 H14A 109.5 n
C13 C14 H14B 109.5 n
C13 C14 H14C 109.5 n
H14A C14 H14B 109.5 n
H14A C14 H14C 109.5 n
H14B C14 H14C 109.5 n
C13 C15 H15A 109.5 n
C13 C15 H15B 109.5 n
C13 C15 H15C 109.5 n
H15A C15 H15B 109.5 n
H15A C15 H15C 109.5 n
H15B C15 H15C 109.5 n
C17 C16 C21 120.99(12) y
C17 C16 P1 121.20(10) y
C21 C16 P1 117.81(10) y
C16 C17 H17 120.2 n
C18 C17 C16 119.62(14) y
C18 C17 H17 120.2 n
C17 C18 H18 121.1 n
C19 C18 C17 117.88(14) y
C19 C18 H18 121.1 n
C20 C19 C18 123.82(14) y
F1 C19 C18 118.44(15) y
F1 C19 C20 117.74(15) y
C19 C20 H20 120.9 n
C19 C20 C21 118.17(14) y
C21 C20 H20 120.9 n
C16 C21 H21 120.3 n
C20 C21 C16 119.49(13) y
C20 C21 H21 120.3 n
C23 C22 C27 120.58(11) y
C23 C22 P1 121.52(10) y
C27 C22 P1 117.71(9) y
C22 C23 H23 120.2 n
C24 C23 C22 119.55(12) y
C24 C23 H23 120.2 n
C23 C24 H24 120.9 n
C25 C24 C23 118.17(12) y
C25 C24 H24 120.9 n
C24 C25 C26 123.86(12) y
F2 C25 C24 118.08(12) y
F2 C25 C26 118.04(13) y
C25 C26 H26 121.2 n
C27 C26 C25 117.63(12) y
C27 C26 H26 121.2 n
C22 C27 H27 119.9 n
C26 C27 C22 120.11(12) y
C26 C27 H27 119.9 n
C29 C28 P1 120.92(10) y
C33 C28 C29 120.81(12) y
C33 C28 P1 118.26(10) y
C28 C29 H29 120.1 n
C30 C29 C28 119.75(13) y
C30 C29 H29 120.1 n
C29 C30 H30 121.1 n
C31 C30 C29 117.85(13) y
C31 C30 H30 121.1 n
C30 C31 C32 123.84(13) y
F3 C31 C30 117.95(14) y
F3 C31 C32 118.21(13) y
C31 C32 H32 120.9 n
C31 C32 C33 118.27(13) y
C33 C32 H32 120.9 n
C28 C33 H33 120.3 n
C32 C33 C28 119.49(13) y
C32 C33 H33 120.3 n
C2 N1 C4 120.48(11) y
C2 N1 C7 120.75(11) y
C7 N1 C4 118.60(10) y
C3 N2 C10 124.58(11) y
C3 N2 C13 117.62(11) y
C10 N2 C13 117.77(10) y
C1 P1 C16 109.04(6) y
C1 P1 C22 102.26(6) y
C1 P1 C28 114.26(6) y
C16 P1 C22 111.90(6) y
C16 P1 C28 107.98(6) y
C28 P1 C22 111.40(6) y
H34B C34 H34A 107.8 n
H34C C34 H34D 108.3 n
Cl1A C34 H34B 109.1 n
Cl1A C34 H34A 109.1 n
Cl1B C34 H34C 109.8 n
Cl1B C34 H34D 109.8 n
Cl1B C34 Cl2B 109.34(15) y
Cl2A C34 H34B 109.1 n
Cl2A C34 H34A 109.1 n
Cl2A C34 Cl1A 112.65(12) y
Cl2B C34 H34C 109.8 n
Cl2B C34 H34D 109.8 n
F9 B2 F8 109.74(15) y
F9 B2 F10 108.49(15) y
F10 B2 F8 110.11(15) y
F11 B2 F8 108.05(14) y
F11 B2 F9 111.04(16) y
F11 B2 F10 109.40(16) y
F4 B1 F6 109.68(17) y
F5 B1 F4 108.16(16) y
F5 B1 F6 109.91(15) y
F5 B1 F7 111.12(19) y
F7 B1 F4 108.77(16) y
F7 B1 F6 109.18(14) y

loop_
_geom_bond_atom_site_label_1
_geom_bond_atom_site_label_2
_geom_bond_distance
_geom_bond_publ_flag
C1 C2 1.3906(17) y
C1 C3 1.3950(18) y
C1 P1 1.7650(12) y
C2 C3 1.4253(17) y
C2 N1 1.2964(15) y
C3 N2 1.2974(16) y
C4 H4 1.0000 n
C4 C5 1.523(2) y
C4 C6 1.527(2) y
C4 N1 1.4914(18) y
C5 H5A 0.9800 n
C5 H5B 0.9800 n
C5 H5C 0.9800 n
C6 H6A 0.9800 n
C6 H6B 0.9800 n
C6 H6C 0.9800 n
C7 H7 1.0000 n
C7 C8 1.521(2) y
C7 C9 1.527(2) y
C7 N1 1.4867(18) y
C8 H8A 0.9800 n
C8 H8B 0.9800 n
C8 H8C 0.9800 n
C9 H9A 0.9800 n
C9 H9B 0.9800 n
C9 H9C 0.9800 n
C10 H10 1.0000 n
C10 C11 1.521(2) y
C10 C12 1.519(2) y
C10 N2 1.4933(17) y
C11 H11A 0.9800 n
C11 H11B 0.9800 n
C11 H11C 0.9800 n
C12 H12A 0.9800 n
C12 H12B 0.9800 n
C12 H12C 0.9800 n
C13 H13 1.0000 n
C13 C14 1.524(2) y
C13 C15 1.524(2) y
C13 N2 1.4944(17) y
C14 H14A 0.9800 n
C14 H14B 0.9800 n
C14 H14C 0.9800 n
C15 H15A 0.9800 n
C15 H15B 0.9800 n
C15 H15C 0.9800 n
C16 C17 1.3994(19) y
C16 C21 1.4052(18) y
C16 P1 1.7808(13) y
C17 H17 0.9500 n
C17 C18 1.391(2) y
C18 H18 0.9500 n
C18 C19 1.386(2) y
C19 C20 1.384(2) y
C19 F1 1.3484(18) y
C20 H20 0.9500 n
C20 C21 1.386(2) y
C21 H21 0.9500 n
C22 C23 1.4013(17) y
C22 C27 1.4056(18) y
C22 P1 1.7894(12) y
C23 H23 0.9500 n
C23 C24 1.3902(19) y
C24 H24 0.9500 n
C24 C25 1.383(2) y
C25 C26 1.3874(19) y
C25 F2 1.3505(16) y
C26 H26 0.9500 n
C26 C27 1.3854(18) y
C27 H27 0.9500 n
C28 C29 1.4020(19) y
C28 C33 1.4019(18) y
C28 P1 1.7821(13) y
C29 H29 0.9500 n
C29 C30 1.392(2) y
C30 H30 0.9500 n
C30 C31 1.380(2) y
C31 C32 1.384(2) y
C31 F3 1.3506(17) y
C32 H32 0.9500 n
C32 C33 1.3865(19) y
C33 H33 0.9500 n
C34 H34B 0.9900 n
C34 H34A 0.9900 n
C34 H34C 0.9900 n
C34 H34D 0.9900 n
C34 Cl1A 1.799(2) y
C34 Cl1B 1.736(3) y
C34 Cl2A 1.716(3) y
C34 Cl2B 1.852(3) y
B2 F8 1.403(2) y
B2 F9 1.387(2) y
B2 F10 1.392(2) y
B2 F11 1.386(2) y
B1 F4 1.395(2) y
B1 F5 1.384(2) y
B1 F6 1.397(2) y
B1 F7 1.387(2) y

loop_
_geom_torsion_atom_site_label_1
_geom_torsion_atom_site_label_2
_geom_torsion_atom_site_label_3
_geom_torsion_atom_site_label_4
_geom_torsion
_geom_torsion_publ_flag
C1 C2 C3 N2 -178.9(3) n
C1 C2 N1 C4 -1.2(3) n
C1 C2 N1 C7 174.0(2) n
C1 C3 N2 C10 170.63(18) n
C1 C3 N2 C13 -11.3(3) n
C2 C1 C3 N2 179.2(2) n
C2 C1 P1 C16 -134.1(3) n
C2 C1 P1 C22 107.3(3) n
C2 C1 P1 C28 -13.2(3) n
C2 C3 N2 C10 -11.0(4) n
C2 C3 N2 C13 167.0(3) n
C3 C1 C2 N1 -177.8(3) n
C3 C1 P1 C16 83.29(16) n
C3 C1 P1 C22 -35.31(16) n
C3 C1 P1 C28 -155.80(14) n
C3 C2 N1 C4 -177.2(2) n
C3 C2 N1 C7 -2.0(3) n
C5 C4 N1 C2 -67.15(17) n
C5 C4 N1 C7 117.55(14) n
C6 C4 N1 C2 59.53(17) n
C6 C4 N1 C7 -115.77(14) n
C8 C7 N1 C2 121.28(14) n
C8 C7 N1 C4 -63.43(16) n
C9 C7 N1 C2 -112.98(14) n
C9 C7 N1 C4 62.31(16) n
C11 C10 N2 C3 -56.40(18) n
C11 C10 N2 C13 125.57(13) n
C12 C10 N2 C3 71.90(17) n
C12 C10 N2 C13 -106.13(14) n
C14 C13 N2 C3 -109.51(14) n
C14 C13 N2 C10 68.65(16) n
C15 C13 N2 C3 124.67(13) n
C15 C13 N2 C10 -57.16(16) n
C16 C17 C18 C19 -0.2(2) n
C17 C16 C21 C20 -1.7(2) n
C17 C16 P1 C1 0.48(13) n
C17 C16 P1 C22 112.86(11) n
C17 C16 P1 C28 -124.20(11) n
C17 C18 C19 C20 -1.0(2) n
C17 C18 C19 F1 179.02(14) n
C18 C19 C20 C21 0.8(2) n
C19 C20 C21 C16 0.5(2) n
C21 C16 C17 C18 1.5(2) n
C21 C16 P1 C1 179.42(10) n
C21 C16 P1 C22 -68.20(12) n
C21 C16 P1 C28 54.75(12) n
C22 C23 C24 C25 -0.3(2) n
C23 C22 C27 C26 -1.2(2) n
C23 C22 P1 C1 131.50(11) n
C23 C22 P1 C16 14.94(13) n
C23 C22 P1 C28 -106.04(11) n
C23 C24 C25 C26 -2.5(2) n
C23 C24 C25 F2 175.82(13) n
C24 C25 C26 C27 3.4(2) n
C25 C26 C27 C22 -1.5(2) n
C27 C22 C23 C24 2.0(2) n
C27 C22 P1 C1 -43.49(12) n
C27 C22 P1 C16 -160.05(10) n
C27 C22 P1 C28 78.96(11) n
C28 C29 C30 C31 -0.3(2) n
C29 C28 C33 C32 -0.6(2) n
C29 C28 P1 C1 92.98(12) n
C29 C28 P1 C16 -145.52(11) n
C29 C28 P1 C22 -22.27(13) n
C29 C30 C31 C32 0.0(2) n
C29 C30 C31 F3 -179.62(14) n
C30 C31 C32 C33 0.1(2) n
C31 C32 C33 C28 0.2(2) n
C33 C28 C29 C30 0.6(2) n
C33 C28 P1 C1 -88.39(11) n
C33 C28 P1 C16 33.11(12) n
C33 C28 P1 C22 156.36(10) n
F1 C19 C20 C21 -179.18(14) n
F2 C25 C26 C27 -174.95(13) n
F3 C31 C32 C33 179.70(13) n
N1 C2 C3 C1 177.6(3) n
N1 C2 C3 N2 -1.3(5) n
P1 C1 C2 C3 -152.6(3) n
P1 C1 C2 N1 29.6(4) n
P1 C1 C3 C2 164.16(17) n
P1 C1 C3 N2 -16.6(3) n
P1 C16 C17 C18 -179.54(11) n
P1 C16 C21 C20 179.35(11) n
P1 C22 C23 C24 -172.81(11) n
P1 C22 C27 C26 173.89(11) n
P1 C28 C29 C30 179.23(12) n
P1 C28 C33 C32 -179.18(10) n

loop_
_cod_changelog_entry_id
_cod_changelog_entry_author
_cod_changelog_entry_date
_cod_changelog_entry_text
1 'Vaitkus, Antanas' 2022-06-28T20:23:00+03:00
;
 Removed the '_chemical_name_systematic' data item that had an incorrect value.
;
